data_7220924
loop_
_publ_author_name
'Liu, Gong-Qing'
'Li, Lin'
'Duan, Lili'
'Li, Yue-Ming'

_publ_section_title
;
 mCPBA-mediated metal-free intramolecular aminohydroxylation and
 dioxygenation of unfunctionalized olefins
;
_journal_name_full 'RSC Adv.'
_journal_paper_doi 10.1039/C5RA09024E
_journal_year 2015
_chemical_formula_sum 'C13 H17 N O4 S'
_chemical_formula_weight 283.34
_chemical_name_systematic
; 
 ? 
;
_space_group_IT_number 19
_symmetry_cell_setting orthorhombic
_symmetry_space_group_name_Hall 'P 2ac 2ab'
_symmetry_space_group_name_H-M 'P 21 21 21'
_atom_sites_solution_hydrogens geom
_atom_sites_solution_primary direct
_atom_sites_solution_secondary difmap
_audit_creation_method SHELXL-97
_audit_update_record
;
2015-05-14 deposited with the CCDC.
2015-06-26 downloaded from the CCDC.
;
_cell_angle_alpha 90.00
_cell_angle_beta 90.00
_cell_angle_gamma 90.00
_cell_formula_units_Z 4
_cell_length_a 8.6906(17)
_cell_length_b 11.953(2)
_cell_length_c 13.546(3)
_cell_measurement_reflns_used 4233
_cell_measurement_temperature 113(2)
_cell_measurement_theta_max 27.9825
_cell_measurement_theta_min 2.2724
_cell_volume 1407.1(5)
_computing_cell_refinement crystalclear
_computing_data_collection crystalclear
_computing_data_reduction crystalclear
_computing_molecular_graphics 'Bruker SHELXTL'
_computing_publication_material 'Bruker SHELXTL'
_computing_structure_refinement 'SHELXL-97 (Sheldrick, 1997)'
_computing_structure_solution 'SHELXS-97 (Sheldrick, 1990)'
_diffrn_ambient_temperature 113(2)
_diffrn_measured_fraction_theta_full 0.995
_diffrn_measured_fraction_theta_max 0.995
_diffrn_measurement_device_type 'rigaku saturn'
_diffrn_measurement_method '\w scans'
_diffrn_radiation_monochromator confocal
_diffrn_radiation_source 'rotating anode'
_diffrn_radiation_type MoK\a
_diffrn_radiation_wavelength 0.71073
_diffrn_reflns_av_R_equivalents 0.0564
_diffrn_reflns_av_sigmaI/netI 0.0471
_diffrn_reflns_limit_h_max 11
_diffrn_reflns_limit_h_min -11
_diffrn_reflns_limit_k_max 15
_diffrn_reflns_limit_k_min -15
_diffrn_reflns_limit_l_max 17
_diffrn_reflns_limit_l_min -17
_diffrn_reflns_number 16639
_diffrn_reflns_theta_full 27.99
_diffrn_reflns_theta_max 27.99
_diffrn_reflns_theta_min 2.27
_diffrn_standards_decay_% 0
_diffrn_standards_interval_count 0
_diffrn_standards_interval_time 0
_diffrn_standards_number 0
_exptl_absorpt_coefficient_mu 0.239
_exptl_absorpt_correction_T_max 0.9719
_exptl_absorpt_correction_T_min 0.9537
_exptl_absorpt_correction_type multi-scan
_exptl_absorpt_process_details crystalclear
_exptl_crystal_density_diffrn 1.337
_exptl_crystal_density_method 'not measured'
_exptl_crystal_F_000 600
_exptl_crystal_size_max 0.20
_exptl_crystal_size_mid 0.18
_exptl_crystal_size_min 0.12
_refine_diff_density_max 1.113
_refine_diff_density_min -0.448
_refine_diff_density_rms 0.091
_refine_ls_abs_structure_details 'Flack H D (1983), Acta Cryst. A39, 876-881'
_refine_ls_abs_structure_Flack -0.01(12)
_refine_ls_extinction_method none
_refine_ls_goodness_of_fit_ref 1.038
_refine_ls_hydrogen_treatment constr
_refine_ls_matrix_type full
_refine_ls_number_parameters 175
_refine_ls_number_reflns 3374
_refine_ls_number_restraints 0
_refine_ls_restrained_S_all 1.038
_refine_ls_R_factor_all 0.0641
_refine_ls_R_factor_gt 0.0592
_refine_ls_shift/su_max 0.001
_refine_ls_shift/su_mean 0.000
_refine_ls_structure_factor_coef Fsqd
_refine_ls_weighting_details 'calc w=1/[\s^2^(Fo^2^)+(0.0950P)^2^+1.1972P] where P=(Fo^2^+2Fc^2^)/3'
_refine_ls_weighting_scheme calc
_refine_ls_wR_factor_gt 0.1544
_refine_ls_wR_factor_ref 0.1598
_reflns_number_gt 3079
_reflns_number_total 3374
_reflns_threshold_expression >2sigma(I)
_cod_data_source_file c5ra09024e2.cif
_cod_data_source_block shelxl
_cod_depositor_comments
;
The following automatic conversions were performed:

'_symmetry_cell_setting' value 'Orthorhombic' changed to
'orthorhombic' according to
/usr/data/users/saulius/crontab/automatic-downloads/rss-feeds/RSC/lib/dictionaries/cif_core.dic
dictionary named 'cif_core.dic' version 2.4.2 from 2011-04-26.

'_exptl_absorpt_correction_type' value 'MULTI-SCAN' changed to
'multi-scan' according to
/usr/data/users/saulius/crontab/automatic-downloads/rss-feeds/RSC/lib/dictionaries/cif_core.dic
dictionary named 'cif_core.dic' version 2.4.2 from 2011-04-26.

'_refine_ls_hydrogen_treatment' value 'CONSTR' changed to 'constr'
according to
/usr/data/users/saulius/crontab/automatic-downloads/rss-feeds/RSC/lib/dictionaries/cif_core.dic
dictionary named 'cif_core.dic' version 2.4.2 from 2011-04-26.

Automatic conversion script
Id: cif_fix_values 3271 2015-04-21 07:52:19Z andrius 
;
_cod_original_sg_symbol_H-M P2(1)2(1)2(1)
_cod_database_code 7220924

loop_
_symmetry_equiv_pos_as_xyz
'x, y, z'
'-x+1/2, -y, z+1/2'
'-x, y+1/2, -z+1/2'
'x+1/2, -y+1/2, -z'

loop_
_atom_site_label
_atom_site_type_symbol
_atom_site_fract_x
_atom_site_fract_y
_atom_site_fract_z
_atom_site_U_iso_or_equiv
_atom_site_adp_type
_atom_site_occupancy
_atom_site_symmetry_multiplicity
_atom_site_calc_flag
_atom_site_refinement_flags
S1 S 1.02816(8) 0.96261(6) 0.78655(5) 0.01741(19) Uani 1 1 d .
O1 O 1.0614(3) 0.8790(2) 0.86008(16) 0.0240(5) Uani 1 1 d .
O2 O 1.0860(3) 1.07318(18) 0.80330(18) 0.0246(5) Uani 1 1 d .
O3 O 0.8367(3) 1.0907(2) 0.6553(2) 0.0341(7) Uani 1 1 d .
O4 O 0.7036(4) 1.2412(2) 0.4391(2) 0.0509(9) Uani 1 1 d .
H4 H 0.6415 1.2020 0.4065 0.076 Uiso 1 1 calc R
N1 N 0.8388(3) 0.9608(2) 0.7783(2) 0.0223(5) Uani 1 1 d .
C1 C 1.0975(3) 0.9132(2) 0.6727(2) 0.0155(6) Uani 1 1 d .
C2 C 1.1536(4) 0.9886(3) 0.6033(2) 0.0197(6) Uani 1 1 d .
H2 H 1.1506 1.0668 0.6158 0.024 Uiso 1 1 calc R
C3 C 1.2140(4) 0.9479(3) 0.5154(2) 0.0254(7) Uani 1 1 d .
H3 H 1.2536 0.9986 0.4678 0.031 Uiso 1 1 calc R
C4 C 1.2169(4) 0.8328(3) 0.4966(3) 0.0283(7) Uani 1 1 d .
H4A H 1.2591 0.8049 0.4368 0.034 Uiso 1 1 calc R
C5 C 1.1568(5) 0.7597(3) 0.5671(3) 0.0280(7) Uani 1 1 d .
H5 H 1.1563 0.6816 0.5540 0.034 Uiso 1 1 calc R
C6 C 1.0981(4) 0.7985(3) 0.6553(2) 0.0217(6) Uani 1 1 d .
H6 H 1.0589 0.7479 0.7032 0.026 Uiso 1 1 calc R
C7 C 0.7685(3) 1.0213(2) 0.7143(2) 0.0171(6) Uani 1 1 d .
C8 C 0.5948(3) 1.0198(2) 0.7023(2) 0.0195(6) Uani 1 1 d .
C9 C 0.5788(4) 1.0805(3) 0.6026(3) 0.0254(7) Uani 1 1 d .
H9A H 0.5763 1.0263 0.5473 0.030 Uiso 1 1 calc R
H9B H 0.4840 1.1263 0.6008 0.030 Uiso 1 1 calc R
C10 C 0.7206(5) 1.1534(3) 0.5973(3) 0.0333(8) Uani 1 1 d .
H10 H 0.6994 1.2267 0.6301 0.040 Uiso 1 1 calc R
C11 C 0.7917(5) 1.1739(3) 0.4963(3) 0.0309(8) Uani 1 1 d .
H11A H 0.8943 1.2086 0.5049 0.037 Uiso 1 1 calc R
H11B H 0.8063 1.1013 0.4624 0.037 Uiso 1 1 calc R
C12 C 0.5360(4) 0.8991(3) 0.7011(3) 0.0306(8) Uani 1 1 d .
H12A H 0.5795 0.8596 0.6442 0.046 Uiso 1 1 calc R
H12B H 0.4234 0.8992 0.6963 0.046 Uiso 1 1 calc R
H12C H 0.5672 0.8613 0.7620 0.046 Uiso 1 1 calc R
C13 C 0.5232(4) 1.0858(3) 0.7877(3) 0.0311(7) Uani 1 1 d .
H13A H 0.5470 1.0486 0.8503 0.047 Uiso 1 1 calc R
H13B H 0.4113 1.0893 0.7789 0.047 Uiso 1 1 calc R
H13C H 0.5654 1.1619 0.7884 0.047 Uiso 1 1 calc R

loop_
_atom_site_aniso_label
_atom_site_aniso_U_11
_atom_site_aniso_U_22
_atom_site_aniso_U_33
_atom_site_aniso_U_23
_atom_site_aniso_U_13
_atom_site_aniso_U_12
S1 0.0146(3) 0.0219(3) 0.0157(3) -0.0006(3) -0.0017(3) 0.0026(3)
O1 0.0232(12) 0.0334(12) 0.0153(10) 0.0070(9) -0.0038(9) 0.0056(10)
O2 0.0229(11) 0.0207(10) 0.0301(13) -0.0085(9) -0.0082(10) 0.0038(9)
O3 0.0176(11) 0.0361(14) 0.0486(16) 0.0269(13) -0.0027(11) -0.0004(10)
O4 0.070(2) 0.0393(16) 0.0438(18) 0.0074(14) -0.0179(16) -0.0044(16)
N1 0.0146(12) 0.0323(14) 0.0200(13) 0.0026(13) 0.0004(10) 0.0037(11)
C1 0.0125(13) 0.0169(13) 0.0171(14) 0.0018(11) -0.0014(11) -0.0002(11)
C2 0.0177(15) 0.0182(14) 0.0232(16) 0.0054(11) -0.0016(12) -0.0021(11)
C3 0.0216(15) 0.0343(18) 0.0204(15) 0.0067(14) 0.0009(13) -0.0029(14)
C4 0.0279(17) 0.0370(19) 0.0201(17) -0.0024(14) 0.0030(14) 0.0032(15)
C5 0.0378(19) 0.0190(15) 0.0271(18) -0.0056(13) -0.0011(15) 0.0004(14)
C6 0.0253(16) 0.0172(14) 0.0225(15) 0.0038(12) -0.0011(13) -0.0028(12)
C7 0.0152(13) 0.0145(13) 0.0216(14) -0.0023(12) 0.0028(12) 0.0003(10)
C8 0.0132(13) 0.0212(14) 0.0241(16) 0.0028(12) -0.0009(13) 0.0022(11)
C9 0.0215(15) 0.0300(16) 0.0246(17) 0.0059(13) -0.0075(13) -0.0041(13)
C10 0.0308(19) 0.0316(18) 0.037(2) 0.0048(16) -0.0077(16) 0.0023(16)
C11 0.041(2) 0.0303(18) 0.0213(17) 0.0013(13) -0.0067(15) -0.0151(16)
C12 0.0206(15) 0.0249(15) 0.046(2) 0.0048(15) -0.0078(17) -0.0054(13)
C13 0.0218(15) 0.0384(18) 0.0331(18) -0.0042(16) 0.0009(17) 0.0078(14)

loop_
_atom_type_symbol
_atom_type_description
_atom_type_scat_dispersion_real
_atom_type_scat_dispersion_imag
_atom_type_scat_source
C C 0.0033 0.0016 'International Tables Vol C Tables 4.2.6.8 and 6.1.1.4'
H H 0.0000 0.0000 'International Tables Vol C Tables 4.2.6.8 and 6.1.1.4'
N N 0.0061 0.0033 'International Tables Vol C Tables 4.2.6.8 and 6.1.1.4'
O O 0.0106 0.0060 'International Tables Vol C Tables 4.2.6.8 and 6.1.1.4'
S S 0.1246 0.1234 'International Tables Vol C Tables 4.2.6.8 and 6.1.1.4'

loop_
_geom_angle_atom_site_label_1
_geom_angle_atom_site_label_2
_geom_angle_atom_site_label_3
_geom_angle
O2 S1 O1 117.42(14)
O2 S1 N1 111.92(15)
O1 S1 N1 103.73(14)
O2 S1 C1 109.19(15)
O1 S1 C1 107.74(14)
N1 S1 C1 106.16(14)
C7 O3 C10 109.8(3)
C11 O4 H4 109.5
C7 N1 S1 120.8(2)
C2 C1 C6 121.5(3)
C2 C1 S1 119.7(2)
C6 C1 S1 118.8(2)
C3 C2 C1 119.0(3)
C3 C2 H2 120.5
C1 C2 H2 120.5
C2 C3 C4 120.5(3)
C2 C3 H3 119.8
C4 C3 H3 119.8
C5 C4 C3 119.0(3)
C5 C4 H4A 120.5
C3 C4 H4A 120.5
C6 C5 C4 121.3(3)
C6 C5 H5 119.3
C4 C5 H5 119.3
C5 C6 C1 118.7(3)
C5 C6 H6 120.7
C1 C6 H6 120.7
N1 C7 O3 124.0(3)
N1 C7 C8 122.6(3)
O3 C7 C8 113.3(3)
C7 C8 C12 110.1(2)
C7 C8 C13 108.5(3)
C12 C8 C13 111.0(3)
C7 C8 C9 100.3(2)
C12 C8 C9 113.8(3)
C13 C8 C9 112.5(3)
C10 C9 C8 103.8(3)
C10 C9 H9A 111.0
C8 C9 H9A 111.0
C10 C9 H9B 111.0
C8 C9 H9B 111.0
H9A C9 H9B 109.0
O3 C10 C9 103.8(3)
O3 C10 C11 106.3(3)
C9 C10 C11 117.8(3)
O3 C10 H10 109.5
C9 C10 H10 109.5
C11 C10 H10 109.5
O4 C11 C10 112.4(4)
O4 C11 H11A 109.1
C10 C11 H11A 109.1
O4 C11 H11B 109.1
C10 C11 H11B 109.1
H11A C11 H11B 107.9
C8 C12 H12A 109.5
C8 C12 H12B 109.5
H12A C12 H12B 109.5
C8 C12 H12C 109.5
H12A C12 H12C 109.5
H12B C12 H12C 109.5
C8 C13 H13A 109.5
C8 C13 H13B 109.5
H13A C13 H13B 109.5
C8 C13 H13C 109.5
H13A C13 H13C 109.5
H13B C13 H13C 109.5

loop_
_geom_bond_atom_site_label_1
_geom_bond_atom_site_label_2
_geom_bond_distance
S1 O2 1.432(2)
S1 O1 1.441(2)
S1 N1 1.650(3)
S1 C1 1.758(3)
O3 C7 1.297(4)
O3 C10 1.481(4)
O4 C11 1.354(5)
O4 H4 0.8400
N1 C7 1.284(4)
C1 C2 1.391(4)
C1 C6 1.392(4)
C2 C3 1.389(5)
C2 H2 0.9500
C3 C4 1.400(5)
C3 H3 0.9500
C4 C5 1.395(5)
C4 H4A 0.9500
C5 C6 1.380(5)
C5 H5 0.9500
C6 H6 0.9500
C7 C8 1.518(4)
C8 C12 1.531(4)
C8 C13 1.532(5)
C8 C9 1.539(4)
C9 C10 1.512(5)
C9 H9A 0.9900
C9 H9B 0.9900
C10 C11 1.522(5)
C10 H10 1.0000
C11 H11A 0.9900
C11 H11B 0.9900
C12 H12A 0.9800
C12 H12B 0.9800
C12 H12C 0.9800
C13 H13A 0.9800
C13 H13B 0.9800
C13 H13C 0.9800

loop_
_geom_hbond_atom_site_label_D
_geom_hbond_atom_site_label_H
_geom_hbond_atom_site_label_A
_geom_hbond_distance_DH
_geom_hbond_distance_HA
_geom_hbond_distance_DA
_geom_hbond_angle_DHA
_geom_hbond_site_symmetry_A
O4 H4 O1 0.84 2.11 2.917(4) 161.8 2_674
O4 H4 N1 0.84 2.61 3.272(4) 136.3 2_674
O4 H4 S1 0.84 2.95 3.776(3) 169.6 2_674

loop_
_geom_torsion_atom_site_label_1
_geom_torsion_atom_site_label_2
_geom_torsion_atom_site_label_3
_geom_torsion_atom_site_label_4
_geom_torsion
O2 S1 N1 C7 56.7(3)
O1 S1 N1 C7 -175.8(3)
C1 S1 N1 C7 -62.3(3)
O2 S1 C1 C2 -18.7(3)
O1 S1 C1 C2 -147.3(2)
N1 S1 C1 C2 102.1(3)
O2 S1 C1 C6 159.8(3)
O1 S1 C1 C6 31.2(3)
N1 S1 C1 C6 -79.4(3)
C6 C1 C2 C3 -1.2(5)
S1 C1 C2 C3 177.3(2)
C1 C2 C3 C4 0.7(5)
C2 C3 C4 C5 0.6(5)
C3 C4 C5 C6 -1.4(6)
C4 C5 C6 C1 1.0(5)
C2 C1 C6 C5 0.3(5)
S1 C1 C6 C5 -178.1(3)
S1 N1 C7 O3 -3.1(5)
S1 N1 C7 C8 178.3(2)
C10 O3 C7 N1 -175.3(3)
C10 O3 C7 C8 3.4(4)
N1 C7 C8 C12 -45.9(4)
O3 C7 C8 C12 135.3(3)
N1 C7 C8 C13 75.7(4)
O3 C7 C8 C13 -103.0(3)
N1 C7 C8 C9 -166.2(3)
O3 C7 C8 C9 15.1(3)
C7 C8 C9 C10 -26.5(3)
C12 C8 C9 C10 -144.0(3)
C13 C8 C9 C10 88.7(3)
C7 O3 C10 C9 -21.1(4)
C7 O3 C10 C11 -146.0(3)
C8 C9 C10 O3 29.4(4)
C8 C9 C10 C11 146.6(3)
O3 C10 C11 O4 -173.4(3)
C9 C10 C11 O4 70.7(4)
